data_2225291
loop_
_publ_author_name
'Xiao, Qi'
'Liu, Rui'
'Li, Yu-Hao'
'Chen, Hong-Bin'
'Zhu, Hong-Jun'

_publ_section_title
;
 1,2-Bis(4-ethynylphenyl)disulfane
;
_journal_issue 3
_journal_name_full 'Acta Crystallographica Section E'
_journal_page_first o606
_journal_paper_doi 10.1107/S1600536810004721
_journal_volume 66
_journal_year 2010
_chemical_formula_iupac 'C16 H10 S2'
_chemical_formula_moiety 'C16 H10 S2'
_chemical_formula_sum 'C16 H10 S2'
_chemical_formula_weight 266.36
_chemical_melting_point 391
_chemical_name_common 1,2-bis(4-ethynylphenyl)disulfane
_chemical_name_systematic
;
1,2-bis(4-ethynylphenyl)disulfane
;
_space_group_IT_number 2
_symmetry_cell_setting triclinic
_symmetry_space_group_name_Hall '-P 1'
_symmetry_space_group_name_H-M 'P -1'
_atom_sites_solution_hydrogens geom
_atom_sites_solution_primary direct
_atom_sites_solution_secondary difmap
_audit_creation_method SHELXL-97
_cell_angle_alpha 94.92(3)
_cell_angle_beta 99.29(3)
_cell_angle_gamma 104.45(3)
_cell_formula_units_Z 2
_cell_length_a 5.9810(10)
_cell_length_b 8.881(2)
_cell_length_c 13.269(3)
_cell_measurement_reflns_used 25
_cell_measurement_temperature 293(2)
_cell_measurement_theta_max 13
_cell_measurement_theta_min 10
_cell_volume 667.7(3)
_computing_cell_refinement 'CAD-4 Software (Enraf--Nonius, 1985)'
_computing_data_collection 'CAD-4 Software (Enraf--Nonius, 1985)'
_computing_data_reduction 'XCAD4 (Harms & Wocadlo,1995)'
_computing_molecular_graphics 'SHELXTL (Sheldrick, 2008)'
_computing_publication_material 'SHELXTL (Sheldrick, 2008)'
_computing_structure_refinement 'SHELXL97 (Sheldrick, 2008)'
_computing_structure_solution 'SHELXS97 (Sheldrick, 2008)'
_diffrn_ambient_temperature 293(2)
_diffrn_measured_fraction_theta_full 1.000
_diffrn_measured_fraction_theta_max 1.000
_diffrn_measurement_device_type 'Enraf--Nonius CAD-4'
_diffrn_measurement_method \w/2\q
_diffrn_radiation_monochromator graphite
_diffrn_radiation_source 'fine-focus sealed tube'
_diffrn_radiation_type MoK\a
_diffrn_radiation_wavelength 0.71073
_diffrn_reflns_av_R_equivalents 0.0325
_diffrn_reflns_av_sigmaI/netI 0.0256
_diffrn_reflns_limit_h_max 7
_diffrn_reflns_limit_h_min -7
_diffrn_reflns_limit_k_max 10
_diffrn_reflns_limit_k_min -10
_diffrn_reflns_limit_l_max 16
_diffrn_reflns_limit_l_min 0
_diffrn_reflns_number 2887
_diffrn_reflns_theta_full 25.96
_diffrn_reflns_theta_max 25.96
_diffrn_reflns_theta_min 1.57
_diffrn_standards_decay_% 0
_diffrn_standards_interval_count 200
_diffrn_standards_interval_time 120
_diffrn_standards_number 3
_exptl_absorpt_coefficient_mu 0.376
_exptl_absorpt_correction_T_max 0.8956
_exptl_absorpt_correction_T_min 0.8642
_exptl_absorpt_correction_type psi-scan
_exptl_absorpt_process_details '(North <i>et al.</i>,  1968)'
_exptl_crystal_colour colourless
_exptl_crystal_density_diffrn 1.325
_exptl_crystal_density_method 'not measured'
_exptl_crystal_description block
_exptl_crystal_F_000 276
_exptl_crystal_size_max 0.40
_exptl_crystal_size_mid 0.40
_exptl_crystal_size_min 0.30
_refine_diff_density_max 0.500
_refine_diff_density_min -0.400
_refine_ls_extinction_method none
_refine_ls_goodness_of_fit_ref 1.011
_refine_ls_hydrogen_treatment mixed
_refine_ls_matrix_type full
_refine_ls_number_parameters 169
_refine_ls_number_reflns 2620
_refine_ls_number_restraints 2
_refine_ls_restrained_S_all 1.011
_refine_ls_R_factor_all 0.0937
_refine_ls_R_factor_gt 0.0604
_refine_ls_shift/su_max 0.000
_refine_ls_shift/su_mean 0.000
_refine_ls_structure_factor_coef Fsqd
_refine_ls_weighting_details 'calc w=1/[\s^2^(Fo^2^)+(0.0600P)^2^+2.0000P] where P=(Fo^2^+2Fc^2^)/3'
_refine_ls_weighting_scheme calc
_refine_ls_wR_factor_gt 0.1350
_refine_ls_wR_factor_ref 0.1944
_reflns_number_gt 1969
_reflns_number_total 2620
_reflns_threshold_expression >2\s(I)
_cod_data_source_file im2180.cif
_cod_data_source_block I
_cod_depositor_comments
;
The following automatic conversions were performed:
'_symmetry_cell_setting' value 'Triclinic' changed to 'triclinic'
according to '/home/saulius/struct/CIF-dictionaries/cif_core.dic'
dictionary named 'cif_core.dic' version 2.4.1 from 2010-06-29.

Automatic conversion script
Id: cif_fix_enum 1527 2010-12-29 10:47:43Z saulius 

The following automatic conversions were performed:

'_symmetry_cell_setting' value 'Triclinic' changed to 'triclinic'
according to /home/saulius/struct/CIF-dictionaries/cif_core.dic
dictionary named 'cif_core.dic' version 2.4.1 from 2010-06-29.

Automatic conversion script
Id: cif_fix_values 1715 2011-07-08 13:25:40Z adriana 
;
_cod_original_cell_volume 667.7(2)
_cod_database_code 2225291
_cod_database_fobs_code 2225291

loop_
_symmetry_equiv_pos_as_xyz
'x, y, z'
'-x, -y, -z'

loop_
_atom_site_type_symbol
_atom_site_label
_atom_site_fract_x
_atom_site_fract_y
_atom_site_fract_z
_atom_site_U_iso_or_equiv
_atom_site_adp_type
_atom_site_calc_flag
_atom_site_refinement_flags
_atom_site_occupancy
_atom_site_disorder_assembly
_atom_site_disorder_group
S S1 0.0903(2) 0.50232(15) 0.20304(9) 0.0594(4) Uani d . 1 . .
C C1 0.8307(10) 0.2056(7) 0.5708(4) 0.0674(13) Uani d D 1 . .
S S2 -0.1535(2) 0.31363(17) 0.11850(10) 0.0619(4) Uani d . 1 . .
C C2 0.7075(8) 0.2523(6) 0.5110(4) 0.0561(11) Uani d . 1 . .
C C3 0.5594(8) 0.3096(5) 0.4359(3) 0.0479(10) Uani d . 1 . .
C C4 0.3177(9) 0.2406(6) 0.4127(4) 0.0606(12) Uani d . 1 . .
H H4A 0.2522 0.1573 0.4461 0.073 Uiso calc R 1 . .
C C5 0.1745(8) 0.2953(6) 0.3402(4) 0.0571(11) Uani d . 1 . .
H H5A 0.0137 0.2475 0.3242 0.069 Uiso calc R 1 . .
C C6 0.2705(8) 0.4209(5) 0.2916(3) 0.0476(10) Uani d . 1 . .
C C7 0.5073(8) 0.4891(6) 0.3143(4) 0.0575(11) Uani d . 1 . .
H H7A 0.5722 0.5718 0.2803 0.069 Uiso calc R 1 . .
C C8 0.6516(8) 0.4362(6) 0.3876(4) 0.0578(11) Uani d . 1 . .
H H8A 0.8116 0.4863 0.4042 0.069 Uiso calc R 1 . .
C C9 0.3291(10) 0.0564(7) -0.3034(4) 0.0686(14) Uani d D 1 . .
C C10 0.2502(8) 0.0917(6) -0.2347(4) 0.0561(11) Uani d . 1 . .
C C11 0.1571(8) 0.1440(5) -0.1475(3) 0.0503(10) Uani d . 1 . .
C C12 0.2959(8) 0.2639(5) -0.0736(3) 0.0522(10) Uani d . 1 . .
H H12A 0.4508 0.3089 -0.0791 0.063 Uiso calc R 1 . .
C C13 0.2091(8) 0.3179(6) 0.0079(4) 0.0567(11) Uani d . 1 . .
H H13A 0.3057 0.3986 0.0570 0.068 Uiso calc R 1 . .
C C14 -0.0207(8) 0.2532(5) 0.0175(3) 0.0490(10) Uani d . 1 . .
C C15 -0.1597(8) 0.1311(5) -0.0558(4) 0.0542(11) Uani d . 1 . .
H H15A -0.3133 0.0845 -0.0493 0.065 Uiso calc R 1 . .
C C16 -0.0744(8) 0.0782(6) -0.1376(3) 0.0542(11) Uani d . 1 . .
H H16A -0.1714 -0.0022 -0.1869 0.065 Uiso calc R 1 . .
H H9 0.385(8) 0.019(5) -0.362(2) 0.065 Uiso d D 1 . .
H H1 0.947(6) 0.176(6) 0.617(3) 0.065 Uiso d D 1 . .

loop_
_atom_site_aniso_label
_atom_site_aniso_U_11
_atom_site_aniso_U_22
_atom_site_aniso_U_33
_atom_site_aniso_U_12
_atom_site_aniso_U_13
_atom_site_aniso_U_23
S1 0.0706(8) 0.0593(7) 0.0513(7) 0.0280(6) 0.0044(5) 0.0062(5)
C1 0.069(3) 0.071(3) 0.062(3) 0.021(3) 0.006(3) 0.012(3)
S2 0.0527(7) 0.0807(9) 0.0534(7) 0.0229(6) 0.0062(5) 0.0069(6)
C2 0.055(3) 0.060(3) 0.049(3) 0.014(2) 0.004(2) 0.002(2)
C3 0.051(2) 0.055(2) 0.042(2) 0.023(2) 0.0102(18) 0.0059(18)
C4 0.059(3) 0.064(3) 0.060(3) 0.017(2) 0.010(2) 0.018(2)
C5 0.044(2) 0.062(3) 0.059(3) 0.011(2) 0.001(2) 0.006(2)
C6 0.050(2) 0.045(2) 0.046(2) 0.0144(18) 0.0069(18) 0.0012(18)
C7 0.059(3) 0.058(3) 0.057(3) 0.013(2) 0.013(2) 0.017(2)
C8 0.047(2) 0.063(3) 0.057(3) 0.006(2) 0.004(2) 0.010(2)
C9 0.072(3) 0.070(3) 0.068(3) 0.024(3) 0.021(3) 0.005(3)
C10 0.059(3) 0.056(3) 0.053(3) 0.017(2) 0.004(2) 0.009(2)
C11 0.053(3) 0.053(2) 0.049(2) 0.021(2) 0.0062(19) 0.0157(19)
C12 0.046(2) 0.058(3) 0.050(2) 0.014(2) 0.0022(19) 0.007(2)
C13 0.043(2) 0.067(3) 0.053(3) 0.010(2) -0.0027(19) 0.005(2)
C14 0.057(3) 0.054(2) 0.040(2) 0.023(2) 0.0075(18) 0.0115(18)
C15 0.040(2) 0.060(3) 0.057(3) 0.010(2) -0.0013(19) 0.010(2)
C16 0.052(3) 0.058(3) 0.048(2) 0.016(2) -0.0040(19) 0.001(2)

loop_
_atom_type_symbol
_atom_type_description
_atom_type_scat_dispersion_real
_atom_type_scat_dispersion_imag
_atom_type_scat_source
C C 0.0033 0.0016 'International Tables Vol C Tables 4.2.6.8 and 6.1.1.4'
H H 0.0000 0.0000 'International Tables Vol C Tables 4.2.6.8 and 6.1.1.4'
S S 0.1246 0.1234 'International Tables Vol C Tables 4.2.6.8 and 6.1.1.4'

loop_
_geom_angle_atom_site_label_1
_geom_angle_atom_site_label_2
_geom_angle_atom_site_label_3
_geom_angle_site_symmetry_1
_geom_angle_site_symmetry_3
_geom_angle
_geom_angle_publ_flag
C6 S1 S2 . . 104.69(15) ?
C2 C1 H1 . . 173(3) ?
C14 S2 S1 . . 105.55(17) ?
C1 C2 C3 . . 178.8(5) ?
C8 C3 C4 . . 118.7(4) ?
C8 C3 C2 . . 121.0(4) ?
C4 C3 C2 . . 120.3(4) ?
C5 C4 C3 . . 120.4(4) ?
C5 C4 H4A . . 119.8 ?
C3 C4 H4A . . 119.8 ?
C6 C5 C4 . . 120.0(4) ?
C6 C5 H5A . . 120.0 ?
C4 C5 H5A . . 120.0 ?
C7 C6 C5 . . 119.7(4) ?
C7 C6 S1 . . 118.7(3) ?
C5 C6 S1 . . 121.5(3) ?
C6 C7 C8 . . 120.6(4) ?
C6 C7 H7A . . 119.7 ?
C8 C7 H7A . . 119.7 ?
C3 C8 C7 . . 120.5(4) ?
C3 C8 H8A . . 119.8 ?
C7 C8 H8A . . 119.8 ?
C10 C9 H9 . . 175(3) ?
C9 C10 C11 . . 177.3(6) ?
C12 C11 C16 . . 118.5(4) ?
C12 C11 C10 . . 120.2(4) ?
C16 C11 C10 . . 121.4(4) ?
C13 C12 C11 . . 121.0(4) ?
C13 C12 H12A . . 119.5 ?
C11 C12 H12A . . 119.5 ?
C12 C13 C14 . . 120.6(4) ?
C12 C13 H13A . . 119.7 ?
C14 C13 H13A . . 119.7 ?
C13 C14 C15 . . 118.5(4) ?
C13 C14 S2 . . 124.8(4) ?
C15 C14 S2 . . 116.7(4) ?
C16 C15 C14 . . 121.0(4) ?
C16 C15 H15A . . 119.5 ?
C14 C15 H15A . . 119.5 ?
C15 C16 C11 . . 120.4(4) ?
C15 C16 H16A . . 119.8 ?
C11 C16 H16A . . 119.8 ?

loop_
_geom_bond_atom_site_label_1
_geom_bond_atom_site_label_2
_geom_bond_site_symmetry_2
_geom_bond_distance
_geom_bond_publ_flag
S1 C6 . 1.786(4) ?
S1 S2 . 2.030(2) ?
C1 C2 . 1.169(7) ?
C1 H1 . 0.956(10) ?
S2 C14 . 1.774(4) ?
C2 C3 . 1.436(6) ?
C3 C8 . 1.382(6) ?
C3 C4 . 1.393(6) ?
C4 C5 . 1.384(6) ?
C4 H4A . 0.9300 ?
C5 C6 . 1.383(6) ?
C5 H5A . 0.9300 ?
C6 C7 . 1.366(6) ?
C7 C8 . 1.386(6) ?
C7 H7A . 0.9300 ?
C8 H8A . 0.9300 ?
C9 C10 . 1.147(7) ?
C9 H9 . 0.959(10) ?
C10 C11 . 1.452(7) ?
C11 C12 . 1.379(6) ?
C11 C16 . 1.394(6) ?
C12 C13 . 1.374(6) ?
C12 H12A . 0.9300 ?
C13 C14 . 1.382(6) ?
C13 H13A . 0.9300 ?
C14 C15 . 1.386(6) ?
C15 C16 . 1.368(7) ?
C15 H15A . 0.9300 ?
C16 H16A . 0.9300 ?

loop_
_geom_hbond_atom_site_label_D
_geom_hbond_atom_site_label_H
_geom_hbond_atom_site_label_A
_geom_hbond_site_symmetry_A
_geom_hbond_distance_DH
_geom_hbond_distance_HA
_geom_hbond_distance_DA
_geom_hbond_angle_DHA
_geom_hbond_publ_flag
C13 H13A S1 . 0.9300 2.7100 3.216(5) 115.00 yes

loop_
_cod_related_entry_id
_cod_related_entry_database
_cod_related_entry_code
1 ChemSpider 24744466
